data_9007647
loop_
_publ_author_name
'Post, J. E.'
'Von Dreele, R. B.'
'Buseck, P. R.'

_publ_section_title
;
 Symmetry and cation displacements in hollandites:
 structure refinements of hollandite, cryptomelane and priderite
 Note: -1M polytype
 Note: Anisotropic displacement factors from ICSD
;
_journal_name_full 'Acta Crystallographica, Section B'
_journal_page_first 1056
_journal_page_last 1065
_journal_paper_doi 10.1107/S0567740882004968
_journal_volume 38
_journal_year 1982
_chemical_compound_source 'Chindwara, India'
_chemical_formula_sum 'Al0.08 Fe0.16 K0.65 Mn3.76 Na0.11 O8 Sr0.08'
_chemical_name_mineral Cryptomelane
_space_group_IT_number 12
_symmetry_space_group_name_Hall '-I 2y'
_symmetry_space_group_name_H-M 'I 1 2/m 1'
_cell_angle_alpha 90
_cell_angle_beta 90.95
_cell_angle_gamma 90
_cell_length_a 9.956
_cell_length_b 2.8705
_cell_length_c 9.706
_cell_formula_units_Z 2
_cell_volume 277.347
_database_code_amcsd 0009758
_exptl_crystal_density_diffrn 4.558
_cod_original_formula_sum 'K.65 Na.11 Sr.08 Mn3.76 Fe.16 Al.08 O8'
_cod_database_code 9007647

loop_
_space_group_symop_operation_xyz
x,y,z
1/2+x,1/2+y,1/2+z
x,-y,z
1/2+x,1/2-y,1/2+z
-x,y,-z
1/2-x,1/2+y,1/2-z
-x,-y,-z
1/2-x,1/2-y,1/2-z

loop_
_atom_site_aniso_label
_atom_site_aniso_U_11
_atom_site_aniso_U_22
_atom_site_aniso_U_33
_atom_site_aniso_U_12
_atom_site_aniso_U_13
_atom_site_aniso_U_23
K 0.01700 0.07200 0.01500 0.00000 0.00150 0.00000
Na 0.02300 0.04500 0.01900 0.00000 0.01900 0.00000
Sr 0.01300 0.04500 0.00800 0.00000 0.00000 0.00000
Mn4+1 0.00560 0.00290 0.00550 0.00000 0.00070 0.00000
Mn3+1 0.00560 0.00290 0.00550 0.00000 0.00070 0.00000
Fe1 0.00560 0.00290 0.00550 0.00000 0.00070 0.00000
Al1 0.00560 0.00290 0.00550 0.00000 0.00070 0.00000
Mn4+2 0.00600 0.00280 0.00510 0.00000 0.00170 0.00000
Mn3+2 0.00600 0.00280 0.00510 0.00000 0.00170 0.00000
Fe2 0.00600 0.00280 0.00510 0.00000 0.00170 0.00000
Al2 0.00600 0.00280 0.00510 0.00000 0.00170 0.00000
O1 0.00940 0.00490 0.00720 0.00000 0.00210 0.00000
O2 0.01230 0.00500 0.00580 0.00000 0.00120 0.00000
O3 0.00820 0.00490 0.00780 0.00000 0.00130 0.00000
O4 0.00640 0.00470 0.01260 0.00000 0.00070 0.00000

loop_
_atom_site_label
_atom_site_fract_x
_atom_site_fract_y
_atom_site_fract_z
_atom_site_occupancy
_atom_site_U_iso_or_equiv
K 0.00000 0.00000 0.00000 0.65000 0.02600
Na 0.00000 0.50000 0.00000 0.11000 0.03000
Sr 0.00000 0.18500 0.00000 0.04000 0.02000
Mn4+1 0.85145 0.00000 0.33185 0.79000 0.00440
Mn3+1 0.85145 0.00000 0.33185 0.15000 0.00440
Fe1 0.85145 0.00000 0.33185 0.04000 0.00440
Al1 0.85145 0.00000 0.33185 0.02000 0.00440
Mn4+2 0.33546 0.00000 0.15305 0.79000 0.00430
Mn3+2 0.33546 0.00000 0.15305 0.15000 0.00430
Fe2 0.33546 0.00000 0.15305 0.04000 0.00430
Al2 0.33546 0.00000 0.15305 0.02000 0.00430
O1 0.65720 0.00000 0.30190 1.00000 0.00680
O2 0.65610 0.00000 0.04200 1.00000 0.00700
O3 0.29470 0.00000 0.34990 1.00000 0.00680
O4 0.04230 0.00000 0.32490 1.00000 0.00720

loop_
_cod_related_entry_id
_cod_related_entry_database
_cod_related_entry_code
1 AMCSD 0009758
